data_4108193
loop_
_publ_author_name
'Guanggang Gao'
'Fengyan Li'
'Lin Xu'
'Xizheng Liu'
'Yanyan Yang'

_publ_section_title
;
 CO2 Coordination by Inorganic Polyoxoanion in Water
;
_journal_name_full 'Journal of the American Chemical Society'
_journal_page_first 10838
_journal_page_last 10839
_journal_paper_doi 10.1021/ja801560t
_journal_volume 130
_journal_year 2008
_chemical_formula_moiety
;
C Co Mo11 O40 Si, 4(C3 H5 N2), 4(H2 O) 
;
_chemical_formula_sum 'C13 H28 Co Mo11 N8 O44 Si'
_chemical_formula_weight 2142.75
_chemical_name_systematic
;
 ?
;
_space_group_IT_number 69
_symmetry_cell_setting orthorhombic
_symmetry_space_group_name_Hall '-F 2 2'
_symmetry_space_group_name_H-M 'F m m m'
_atom_sites_solution_hydrogens geom
_atom_sites_solution_primary direct
_atom_sites_solution_secondary difmap
_audit_creation_method SHELXL-97
_cell_angle_alpha 90.00
_cell_angle_beta 90.00
_cell_angle_gamma 90.00
_cell_formula_units_Z 4
_cell_length_a 13.039(1)
_cell_length_b 21.333(2)
_cell_length_c 21.889(2)
_cell_measurement_reflns_used 3865
_cell_measurement_temperature 293(2)
_cell_measurement_theta_max 27.48
_cell_measurement_theta_min 1.80
_cell_volume 6088.7(9)
_computing_cell_refinement 'SMART (Bruker, 2002)'
_computing_data_collection 'SMART (Bruker, 2002)'
_computing_data_reduction 'SAINT (Bruker, 2002)'
_computing_molecular_graphics 'DIAMOND (Brandenburg, 1999)'
_computing_publication_material SHELXTL
_computing_structure_refinement SHELXTL
_computing_structure_solution 'SHELXTL (Bruker, 1997)'
_diffrn_ambient_temperature 293(2)
_diffrn_measured_fraction_theta_full 0.976
_diffrn_measured_fraction_theta_max 0.976
_diffrn_measurement_device_type 'Smart CCD Apex II'
_diffrn_measurement_method 'omega and phi'
_diffrn_radiation_monochromator graphite
_diffrn_radiation_source 'fine-focus sealed tube'
_diffrn_radiation_type MoK\a
_diffrn_radiation_wavelength 0.71073
_diffrn_reflns_av_R_equivalents 0.0264
_diffrn_reflns_av_sigmaI/netI 0.0159
_diffrn_reflns_limit_h_max 15
_diffrn_reflns_limit_h_min -16
_diffrn_reflns_limit_k_max 26
_diffrn_reflns_limit_k_min -25
_diffrn_reflns_limit_l_max 26
_diffrn_reflns_limit_l_min -26
_diffrn_reflns_number 12685
_diffrn_reflns_theta_full 26.01
_diffrn_reflns_theta_max 26.01
_diffrn_reflns_theta_min 2.05
_exptl_absorpt_coefficient_mu 2.567
_exptl_absorpt_correction_T_max 0.685
_exptl_absorpt_correction_T_min 0.620
_exptl_absorpt_correction_type multi-scan
_exptl_absorpt_process_details '(SADABS; Bruker, 2002)'
_exptl_crystal_colour 'dark brown'
_exptl_crystal_density_diffrn 2.329
_exptl_crystal_description block
_exptl_crystal_F_000 4036
_exptl_crystal_size_max 0.224
_exptl_crystal_size_mid 0.163
_exptl_crystal_size_min 0.152
_refine_diff_density_max 0.844
_refine_diff_density_min -0.849
_refine_diff_density_rms 0.140
_refine_ls_extinction_coef 0.00036(6)
_refine_ls_extinction_expression Fc^*^=kFc[1+0.001xFc^2^\l^3^/sin(2\q)]^-1/4^
_refine_ls_extinction_method SHELXL
_refine_ls_goodness_of_fit_ref 1.051
_refine_ls_hydrogen_treatment constr
_refine_ls_matrix_type full
_refine_ls_number_parameters 122
_refine_ls_number_reflns 1623
_refine_ls_number_restraints 3
_refine_ls_restrained_S_all 1.046
_refine_ls_R_factor_all 0.0621
_refine_ls_R_factor_gt 0.0561
_refine_ls_shift/su_max 0.000
_refine_ls_shift/su_mean 0.000
_refine_ls_structure_factor_coef Fsqd
_refine_ls_weighting_details 'calc w=1/[\s^2^(Fo^2^)+(0.0841P)^2^+154.2864P] where P=(Fo^2^+2Fc^2^)/3'
_refine_ls_weighting_scheme calc
_refine_ls_wR_factor_gt 0.1118
_refine_ls_wR_factor_ref 0.1383
_reflns_number_gt 1434
_reflns_number_total 1623
_reflns_threshold_expression >2sigma(I)
_cod_data_source_file ja801560t-file.003.cif
_cod_data_source_block si
_cod_database_code 4108193

loop_
_symmetry_equiv_pos_as_xyz
'x, y, z'
'-x, -y, z'
'-x, y, -z'
'x, -y, -z'
'x, y+1/2, z+1/2'
'-x, -y+1/2, z+1/2'
'-x, y+1/2, -z+1/2'
'x, -y+1/2, -z+1/2'
'x+1/2, y, z+1/2'
'-x+1/2, -y, z+1/2'
'-x+1/2, y, -z+1/2'
'x+1/2, -y, -z+1/2'
'x+1/2, y+1/2, z'
'-x+1/2, -y+1/2, z'
'-x+1/2, y+1/2, -z'
'x+1/2, -y+1/2, -z'
'-x, -y, -z'
'x, y, -z'
'x, -y, z'
'-x, y, z'
'-x, -y+1/2, -z+1/2'
'x, y+1/2, -z+1/2'
'x, -y+1/2, z+1/2'
'-x, y+1/2, z+1/2'
'-x+1/2, -y, -z+1/2'
'x+1/2, y, -z+1/2'
'x+1/2, -y, z+1/2'
'-x+1/2, y, z+1/2'
'-x+1/2, -y+1/2, -z'
'x+1/2, y+1/2, -z'
'x+1/2, -y+1/2, z'
'-x+1/2, y+1/2, z'

loop_
_atom_site_label
_atom_site_type_symbol
_atom_site_fract_x
_atom_site_fract_y
_atom_site_fract_z
_atom_site_U_iso_or_equiv
_atom_site_adp_type
_atom_site_occupancy
_atom_site_symmetry_multiplicity
_atom_site_calc_flag
_atom_site_refinement_flags
Si Si 0.5000 0.5000 0.0000 0.0308(9) Uani 1 8 d S
Mo1 Mo 0.23566(10) 0.5000 0.0000 0.0501(5) Uani 0.64 4 d SP
Mo2 Mo 0.36289(6) 0.38314(3) 0.08076(4) 0.0555(4) Uani 1 1 d .
Mo3 Mo 0.5000 0.5000 0.15964(6) 0.0489(4) Uani 0.86 4 d SP
Co1 Co 0.23566(10) 0.5000 0.0000 0.0501(5) Uani 0.36 4 d SP
Co2 Co 0.5000 0.5000 0.15964(6) 0.0489(4) Uani 0.14 4 d SP
O1 O 0.5000 0.4577(5) 0.0605(6) 0.036(3) Uani 0.531(19) 2 d SP
O1' O 0.3979(8) 0.4536(5) 0.0000 0.028(3) Uani 0.469(19) 2 d SP
O2 O 0.0994(10) 0.5000 0.0000 0.074(4) Uani 1 4 d S
C1 C 0.0000 0.5000 0.0069(5) 0.11(3) Uani 0.5 4 d SP
O3 O 0.2572(8) 0.4370(4) 0.0623(3) 0.099(2) Uani 1 1 d .
O4 O 0.3573(11) 0.3489(6) 0.0000 0.105(4) Uani 1 2 d S
O5 O 0.3020(6) 0.3263(3) 0.1180(4) 0.085(2) Uani 1 1 d .
O6 O 0.5000 0.3501(5) 0.0841(7) 0.099(4) Uani 1 2 d S
O7 O 0.3978(5) 0.4383(4) 0.1449(5) 0.096(3) Uani 1 1 d .
O8 O 0.5000 0.5000 0.2361(7) 0.095(5) Uani 1 4 d S
OW1 O 0.187(2) 0.5000 0.1767(12) 0.100(7) Uiso 0.50 2 d SP
OW2 O 0.2500 0.3971(13) 0.2500 0.104(7) Uiso 0.50 2 d SP
N1 N 0.4138(19) 0.2060(15) 0.0000 0.146(11) Uiso 1 2 d SPD
H1 H 0.3513 0.2188 0.0000 0.175 Uiso 1 2 calc SR
N2 N 0.419(3) 0.1986(18) 0.1844(15) 0.148(10) Uiso 0.50 1 d P
H2A H 0.3560 0.2081 0.1772 0.177 Uiso 0.50 1 calc PR
C2 C 0.5000 0.2398(9) 0.0000 0.083(7) Uani 1 4 d SD
H2 H 0.5000 0.2834 0.0000 0.100 Uiso 1 4 calc SR
C3 C 0.4491(16) 0.147(2) 0.0000 0.22(3) Uiso 1 2 d SPD
H3 H 0.4082 0.1108 0.0000 0.259 Uiso 1 2 calc SR
C4 C 0.5000 0.2335(14) 0.1665(15) 0.082(9) Uani 0.50 2 d SP
H4 H 0.5000 0.2721 0.1468 0.098 Uiso 0.50 2 calc SPR
C5 C 0.444(3) 0.1551(15) 0.2102(18) 0.162(17) Uani 0.50 1 d P
H5 H 0.4020 0.1252 0.2280 0.194 Uiso 0.50 1 calc PR

loop_
_atom_site_aniso_label
_atom_site_aniso_U_11
_atom_site_aniso_U_22
_atom_site_aniso_U_33
_atom_site_aniso_U_23
_atom_site_aniso_U_13
_atom_site_aniso_U_12
Si 0.025(2) 0.029(2) 0.038(2) 0.000 0.000 0.000
Mo1 0.0196(6) 0.0701(10) 0.0604(9) 0.000 0.000 0.000
Mo2 0.0498(5) 0.0417(5) 0.0751(6) 0.0211(3) 0.0121(3) -0.0019(3)
Mo3 0.0438(8) 0.0643(9) 0.0386(7) 0.000 0.000 0.000
Co1 0.0196(6) 0.0701(10) 0.0604(9) 0.000 0.000 0.000
Co2 0.0438(8) 0.0643(9) 0.0386(7) 0.000 0.000 0.000
O1 0.025(6) 0.028(6) 0.055(8) 0.000(5) 0.000 0.000
O1' 0.018(6) 0.025(6) 0.042(7) 0.000 0.000 0.008(4)
O2 0.045(6) 0.086(9) 0.092(9) 0.000 0.000 0.000
C1 0.11(3) 0.11(3) 0.11(3) 0.000 0.000 0.000
O3 0.115(4) 0.103(4) 0.080(4) -0.003(3) -0.001(4) 0.050(4)
O4 0.124(8) 0.106(7) 0.085(6) 0.000 0.000 0.070(6)
O5 0.077(4) 0.054(3) 0.123(6) 0.021(4) 0.038(4) -0.016(3)
O6 0.034(4) 0.076(7) 0.188(13) -0.055(7) 0.000 0.000
O7 0.042(3) 0.089(5) 0.156(7) -0.043(5) -0.002(4) 0.003(3)
O8 0.077(7) 0.126(9) 0.081(8) 0.000 0.000 0.000
C2 0.059(11) 0.040(9) 0.15(2) 0.000 0.000 0.000
C4 0.073(17) 0.066(16) 0.11(2) 0.056(16) 0.000 0.000
C5 0.20(4) 0.11(2) 0.17(3) 0.07(2) 0.01(2) -0.09(2)

loop_
_atom_type_symbol
_atom_type_description
_atom_type_scat_dispersion_real
_atom_type_scat_dispersion_imag
_atom_type_scat_source
Si Si 0.0817 0.0704 'International Tables Vol C Tables 4.2.6.8 and 6.1.1.4'
Mo Mo -1.6832 0.6857 'International Tables Vol C Tables 4.2.6.8 and 6.1.1.4'
Co Co 0.3494 0.9721 'International Tables Vol C Tables 4.2.6.8 and 6.1.1.4'
O O 0.0106 0.0060 'International Tables Vol C Tables 4.2.6.8 and 6.1.1.4'
N N 0.0061 0.0033 'International Tables Vol C Tables 4.2.6.8 and 6.1.1.4'
C C 0.0033 0.0016 'International Tables Vol C Tables 4.2.6.8 and 6.1.1.4'
H H 0.0000 0.0000 'International Tables Vol C Tables 4.2.6.8 and 6.1.1.4'

loop_
_geom_angle_atom_site_label_1
_geom_angle_atom_site_label_2
_geom_angle_atom_site_label_3
_geom_angle
_geom_angle_site_symmetry_1
_geom_angle_site_symmetry_3
O2 Mo1 O3 98.3(3) . 19_565
O2 Mo1 O3 98.3(3) . 18
O3 Mo1 O3 163.3(6) 19_565 18
O2 Mo1 O3 98.3(3) . 4_565
O3 Mo1 O3 89.6(5) 19_565 4_565
O3 Mo1 O3 88.0(5) 18 4_565
O2 Mo1 O3 98.3(3) . .
O3 Mo1 O3 88.0(5) 19_565 .
O3 Mo1 O3 89.6(5) 18 .
O3 Mo1 O3 163.3(6) 4_565 .
O2 Mo1 O1' 154.9(3) . 19_565
O3 Mo1 O1' 64.8(3) 19_565 19_565
O3 Mo1 O1' 99.4(4) 18 19_565
O3 Mo1 O1' 64.8(3) 4_565 19_565
O3 Mo1 O1' 99.4(4) . 19_565
O2 Mo1 O1' 154.9(3) . .
O3 Mo1 O1' 99.4(4) 19_565 .
O3 Mo1 O1' 64.8(3) 18 .
O3 Mo1 O1' 99.4(4) 4_565 .
O3 Mo1 O1' 64.8(3) . .
O5 Mo2 O3 101.9(4) . .
O5 Mo2 O7 101.8(4) . .
O3 Mo2 O7 87.4(3) . .
O5 Mo2 O4 99.0(6) . .
O3 Mo2 O4 90.4(4) . .
O7 Mo2 O4 159.1(5) . .
O5 Mo2 O6 99.1(5) . .
O3 Mo2 O6 159.1(5) . .
O7 Mo2 O6 88.6(4) . .
O4 Mo2 O6 86.0(5) . .
O5 Mo2 O1' 157.2(4) . .
O3 Mo2 O1' 65.4(4) . .
O7 Mo2 O1' 96.5(4) . .
O4 Mo2 O1' 63.9(5) . .
O6 Mo2 O1' 94.7(5) . .
O5 Mo2 O1 156.4(4) . .
O3 Mo2 O1 95.9(4) . .
O7 Mo2 O1 63.3(4) . .
O4 Mo2 O1 96.3(6) . .
O6 Mo2 O1 64.1(4) . .
O1' Mo2 O1 46.1(4) . .
O8 Mo3 O7 99.8(3) . .
O8 Mo3 O7 99.8(3) . 2_665
O7 Mo3 O7 160.5(6) . 2_665
O8 Mo3 O7 99.8(3) . 20_655
O7 Mo3 O7 89.0(4) . 20_655
O7 Mo3 O7 87.7(5) 2_665 20_655
O8 Mo3 O7 99.8(3) . 19_565
O7 Mo3 O7 87.7(5) . 19_565
O7 Mo3 O7 89.0(4) 2_665 19_565
O7 Mo3 O7 160.5(6) 20_655 19_565
O8 Mo3 O1 157.4(3) . .
O7 Mo3 O1 65.0(3) . .
O7 Mo3 O1 96.3(4) 2_665 .
O7 Mo3 O1 65.0(3) 20_655 .
O7 Mo3 O1 96.3(4) 19_565 .
O8 Mo3 O1 157.4(3) . 2_665
O7 Mo3 O1 96.3(4) . 2_665
O7 Mo3 O1 65.0(3) 2_665 2_665
O7 Mo3 O1 96.3(4) 20_655 2_665
O7 Mo3 O1 65.0(3) 19_565 2_665
O1 Mo3 O1 45.2(6) . 2_665
Si O1 O1 55.7(4) . 2_665
Si O1 Mo3 123.1(6) . .
O1 O1 Mo3 67.4(3) 2_665 .
Si O1 Mo2 121.2(4) . .
O1 O1 Mo2 130.8(2) 2_665 .
Mo3 O1 Mo2 94.8(4) . .
Si O1 Mo2 121.2(4) . 20_655
O1 O1 Mo2 130.8(2) 2_665 20_655
Mo3 O1 Mo2 94.8(4) . 20_655
Mo2 O1 Mo2 94.6(4) . 20_655
Si O1' Mo1 118.3(6) . .
Si O1' Mo2 122.3(3) . 18
Mo1 O1' Mo2 95.4(3) . 18
Si O1' Mo2 122.3(3) . .
Mo1 O1' Mo2 95.4(3) . .
Mo2 O1' Mo2 96.8(4) 18 .
C1 O2 Mo1 173.4(5) 4_565 .
C1 C1 O2 83.4(5) 4_565 .
O2 C1 O2 166.8(10) 17_565 .
Mo2 O3 Mo1 134.2(5) . .
Mo2 O4 Mo2 134.9(8) 18 .
Mo2 O6 Mo2 136.8(7) 20_655 .
Mo2 O7 Mo3 136.6(5) . .

loop_
_geom_bond_atom_site_label_1
_geom_bond_atom_site_label_2
_geom_bond_distance
_geom_bond_site_symmetry_2
Si O1 1.604(12) 18
Si O1 1.604(12) .
Si O1' 1.659(12) 19_565
Si O1' 1.659(12) 3_655
Mo1 O2 1.777(13) .
Mo1 O3 1.934(8) 19_565
Mo1 O3 1.934(8) 18
Mo1 O3 1.934(8) 4_565
Mo1 O3 1.934(8) .
Mo1 O1' 2.336(11) 19_565
Mo1 O1' 2.336(11) .
Mo2 O5 1.663(6) .
Mo2 O3 1.840(8) .
Mo2 O7 1.887(8) .
Mo2 O4 1.914(5) .
Mo2 O6 1.923(4) .
Mo2 O1' 2.365(8) .
Mo2 O1 2.433(8) .
Mo3 O8 1.673(16) .
Mo3 O7 1.901(7) .
Mo3 O7 1.901(7) 2_665
Mo3 O7 1.901(7) 20_655
Mo3 O7 1.901(7) 19_565
Mo3 O1 2.350(13) .
Mo3 O1 2.350(13) 2_665
O2 C1 1.304(13) 4_565
O2 C1 1.304(13) .
C1 O2 1.304(13) 17_565
N1 C2 1.34(3) .
N1 C3 1.34(5) .
N2 C5 1.14(4) .
N2 C4 1.35(4) .
C2 N1 1.34(3) 3_655
C3 C3 1.33(4) 3_655
C4 N2 1.35(4) 20_655

loop_
_geom_torsion_atom_site_label_1
_geom_torsion_atom_site_label_2
_geom_torsion_atom_site_label_3
_geom_torsion_atom_site_label_4
_geom_torsion
_geom_torsion_site_symmetry_1
_geom_torsion_site_symmetry_4
O7 Mo3 O1 Si 129.3(3) . .
O7 Mo3 O1 Si -44.8(2) 2_665 .
O7 Mo3 O1 Si -129.3(3) 20_655 .
O7 Mo3 O1 Si 44.8(2) 19_565 .
O1 Mo3 O1 Si 0.0 2_665 .
O8 Mo3 O1 O1 180.000(3) . 2_665
O7 Mo3 O1 O1 129.3(3) . 2_665
O7 Mo3 O1 O1 -44.8(2) 2_665 2_665
O7 Mo3 O1 O1 -129.3(3) 20_655 2_665
O7 Mo3 O1 O1 44.8(2) 19_565 2_665
O8 Mo3 O1 Mo2 47.5(2) . .
O7 Mo3 O1 Mo2 -3.2(3) . .
O7 Mo3 O1 Mo2 -177.3(3) 2_665 .
O7 Mo3 O1 Mo2 98.2(4) 20_655 .
O7 Mo3 O1 Mo2 -87.6(3) 19_565 .
O1 Mo3 O1 Mo2 -132.5(2) 2_665 .
O8 Mo3 O1 Mo2 -47.5(2) . 20_655
O7 Mo3 O1 Mo2 -98.2(4) . 20_655
O7 Mo3 O1 Mo2 87.6(3) 2_665 20_655
O7 Mo3 O1 Mo2 3.2(3) 20_655 20_655
O7 Mo3 O1 Mo2 177.3(3) 19_565 20_655
O1 Mo3 O1 Mo2 132.5(2) 2_665 20_655
O5 Mo2 O1 Si 174.8(7) . .
O3 Mo2 O1 Si -46.4(6) . .
O7 Mo2 O1 Si -130.5(7) . .
O4 Mo2 O1 Si 44.6(6) . .
O6 Mo2 O1 Si 127.1(8) . .
O1' Mo2 O1 Si 0.7(5) . .
O5 Mo2 O1 O1 -115.5(8) . 2_665
O3 Mo2 O1 O1 23.3(4) . 2_665
O7 Mo2 O1 O1 -60.8(4) . 2_665
O4 Mo2 O1 O1 114.3(4) . 2_665
O6 Mo2 O1 O1 -163.2(6) . 2_665
O1' Mo2 O1 O1 70.5(4) . 2_665
O5 Mo2 O1 Mo3 -51.4(9) . .
O3 Mo2 O1 Mo3 87.4(3) . .
O7 Mo2 O1 Mo3 3.2(3) . .
O4 Mo2 O1 Mo3 178.4(3) . .
O6 Mo2 O1 Mo3 -99.1(5) . .
O1' Mo2 O1 Mo3 134.5(5) . .
O5 Mo2 O1 Mo2 43.7(11) . 20_655
O3 Mo2 O1 Mo2 -177.4(4) . 20_655
O7 Mo2 O1 Mo2 98.4(5) . 20_655
O4 Mo2 O1 Mo2 -86.4(5) . 20_655
O6 Mo2 O1 Mo2 -3.9(5) . 20_655
O2 Mo1 O1' Si 180.0 . .
O3 Mo1 O1' Si -45.6(2) 19_565 .
O3 Mo1 O1' Si 128.9(3) 18 .
O3 Mo1 O1' Si 45.6(2) 4_565 .
O3 Mo1 O1' Si -128.9(3) . .
O1' Mo1 O1' Si 0.0 19_565 .
O2 Mo1 O1' Mo2 48.7(2) . 18
O3 Mo1 O1' Mo2 -176.9(3) 19_565 18
O3 Mo1 O1' Mo2 -2.5(3) 18 18
O3 Mo1 O1' Mo2 -85.8(4) 4_565 18
O3 Mo1 O1' Mo2 99.8(5) . 18
O1' Mo1 O1' Mo2 -131.3(2) 19_565 18
O2 Mo1 O1' Mo2 -48.7(2) . .
O3 Mo1 O1' Mo2 85.8(4) 19_565 .
O3 Mo1 O1' Mo2 -99.8(5) 18 .
O3 Mo1 O1' Mo2 176.9(3) 4_565 .
O3 Mo1 O1' Mo2 2.5(3) . .
O1' Mo1 O1' Mo2 131.3(2) 19_565 .
O5 Mo2 O1' Si -174.6(7) . .
O3 Mo2 O1' Si 125.9(7) . .
O7 Mo2 O1' Si 41.8(6) . .
O4 Mo2 O1' Si -130.6(7) . .
O6 Mo2 O1' Si -47.3(6) . .
O1 Mo2 O1' Si -0.7(4) . .
O5 Mo2 O1' Mo1 56.9(10) . .
O3 Mo2 O1' Mo1 -2.6(3) . .
O7 Mo2 O1' Mo1 -86.7(3) . .
O4 Mo2 O1' Mo1 100.9(5) . .
O6 Mo2 O1' Mo1 -175.8(4) . .
O1 Mo2 O1' Mo1 -129.2(5) . .
O5 Mo2 O1' Mo2 -39.2(11) . 18
O3 Mo2 O1' Mo2 -98.7(4) . 18
O7 Mo2 O1' Mo2 177.1(3) . 18
O4 Mo2 O1' Mo2 4.8(4) . 18
O6 Mo2 O1' Mo2 88.0(4) . 18
O1 Mo2 O1' Mo2 134.6(6) . 18
O5 Mo2 O3 Mo1 -155.7(7) . .
O7 Mo2 O3 Mo1 102.7(7) . .
O4 Mo2 O3 Mo1 -56.5(8) . .
O6 Mo2 O3 Mo1 23.4(17) . .
O1' Mo2 O3 Mo1 4.3(6) . .
O1 Mo2 O3 Mo1 39.9(8) . .
O2 Mo1 O3 Mo2 156.1(6) . .
O3 Mo1 O3 Mo2 -105.8(6) 19_565 .
O3 Mo1 O3 Mo2 57.7(9) 18 .
O3 Mo1 O3 Mo2 -23.9(6) 4_565 .
O1' Mo1 O3 Mo2 -41.7(7) 19_565 .
O1' Mo1 O3 Mo2 -4.4(6) . .
O5 Mo2 O4 Mo2 155.9(9) . 18
O3 Mo2 O4 Mo2 53.9(10) . 18
O7 Mo2 O4 Mo2 -29.9(18) . 18
O6 Mo2 O4 Mo2 -105.5(10) . 18
O1' Mo2 O4 Mo2 -8.3(8) . 18
O1 Mo2 O4 Mo2 -42.1(10) . 18
O5 Mo2 O6 Mo2 -155.4(11) . 20_655
O3 Mo2 O6 Mo2 25(2) . 20_655
O7 Mo2 O6 Mo2 -53.6(11) . 20_655
O4 Mo2 O6 Mo2 106.1(12) . 20_655
O1' Mo2 O6 Mo2 42.8(11) . 20_655
O1 Mo2 O6 Mo2 7.2(10) . 20_655
O5 Mo2 O7 Mo3 154.7(7) . .
O3 Mo2 O7 Mo3 -103.7(7) . .
O4 Mo2 O7 Mo3 -19.4(15) . .
O6 Mo2 O7 Mo3 55.7(8) . .
O1' Mo2 O7 Mo3 -38.9(7) . .
O1 Mo2 O7 Mo3 -5.8(6) . .
O8 Mo3 O7 Mo2 -156.5(6) . .
O7 Mo3 O7 Mo2 23.5(6) 2_665 .
O7 Mo3 O7 Mo2 -56.8(9) 20_655 .
O7 Mo3 O7 Mo2 104.0(6) 19_565 .
O1 Mo3 O7 Mo2 5.9(6) . .
O1 Mo3 O7 Mo2 39.4(7) 2_665 .
